data_7241544
loop_
_publ_author_name
'Chojnacki, Jaros\/law'
'Mo\'nka, Micha\/l'
'Serdiuk, Illia E.'
'Bojarski, Piotr'
'Po\/lo\'nski, Tadeusz'
'Olszewska, Teresa'

_publ_section_title
;
 Copper(i) halide cluster-based coordination polymers modulated by chiral
 ditopic dithiodianthranilide ligands: synthesis, crystal structure and
 photoluminescence
;
_journal_issue 2
_journal_name_full CrystEngComm
_journal_page_first 299
_journal_page_last 307
_journal_paper_doi 10.1039/D0CE01589J
_journal_volume 23
_journal_year 2021
_chemical_formula_moiety 'C32 H28 Cl3 Cu3 N4 S4, 2(C2 H3 N)'
_chemical_formula_sum 'C36 H34 Cl3 Cu3 N6 S4'
_chemical_formula_weight 975.90
_space_group_crystal_system monoclinic
_space_group_IT_number 4
_space_group_name_Hall 'P 2yb'
_space_group_name_H-M_alt 'P 1 21 1'
_atom_sites_solution_hydrogens geom
_atom_sites_solution_primary direct
_atom_sites_solution_secondary difmap
_audit_creation_date 2020-06-30
_audit_creation_method
;
Olex2 1.2
(compiled 2018.05.29 svn.r3508 for OlexSys, GUI svn.r5506)
;
_audit_update_record
;
2020-07-02 deposited with the CCDC.	2020-11-06 downloaded from the CCDC.
;
_cell_angle_alpha 90
_cell_angle_beta 99.427(2)
_cell_angle_gamma 90
_cell_formula_units_Z 2
_cell_length_a 8.8353(2)
_cell_length_b 16.7129(5)
_cell_length_c 13.6256(4)
_cell_measurement_reflns_used 28217
_cell_measurement_temperature 120(2)
_cell_measurement_theta_max 29.59
_cell_measurement_theta_min 0.589
_cell_volume 1984.83(10)
_computing_cell_refinement 'X-Area Recipe 1.33.0.0 (STOE, 2015)'
_computing_data_collection 'X-Area WinXpose 2.0.22.0 (STOE, 2016)'
_computing_data_reduction 'X-Area Integrate 1.72.0.0 (STOE, 2018) X-Area X-Red32 1.63.4.0 (STOE, 2017)'
_computing_molecular_graphics 'Olex2 (Dolomanov et al., 2009)'
_computing_publication_material 'Olex2 (Dolomanov et al., 2009)'
_computing_structure_refinement 'ShelXL (Sheldrick, 2015)'
_computing_structure_solution 'ShelXT (Sheldrick, 2015)'
_diffrn_ambient_temperature 120.0
_diffrn_detector_area_resol_mean 6.67
_diffrn_measured_fraction_theta_full 0.999
_diffrn_measured_fraction_theta_max 0.988
_diffrn_measurement_device_type 'STOE IPDS 2T'
_diffrn_measurement_method 'rotation method, \w scans'
_diffrn_radiation_type MoK\a
_diffrn_radiation_wavelength 0.71073
_diffrn_reflns_av_unetI/netI 0.0469
_diffrn_reflns_Laue_measured_fraction_full 0.999
_diffrn_reflns_Laue_measured_fraction_max 0.988
_diffrn_reflns_limit_h_max 11
_diffrn_reflns_limit_h_min -12
_diffrn_reflns_limit_k_max 22
_diffrn_reflns_limit_k_min -22
_diffrn_reflns_limit_l_max 18
_diffrn_reflns_limit_l_min -6
_diffrn_reflns_number 10633
_diffrn_reflns_point_group_measured_fraction_full 0.994
_diffrn_reflns_point_group_measured_fraction_max 0.982
_diffrn_reflns_theta_full 25.242
_diffrn_reflns_theta_max 29.287
_diffrn_reflns_theta_min 2.337
_diffrn_source 'GeniX Mo, 0.05 x 0.05 mm2 microfocus'
_exptl_absorpt_coefficient_mu 2.041
_exptl_absorpt_correction_T_max 0.9062
_exptl_absorpt_correction_T_min 0.6562
_exptl_absorpt_correction_type integration
_exptl_absorpt_process_details
'STOE X-Red32, absorption correction by Gaussian integration, analogous to P. Coppens, "The Evaluation of Absorption and Extinction in Single-Crystal Structure Analysis", published in F. R. Ahmed (Editor), "Crystallographic Computing", Munksgaard, Copenhagen (1970), 255 - 270'
_exptl_crystal_colour 'pale green'
_exptl_crystal_density_diffrn 1.633
_exptl_crystal_description block
_exptl_crystal_F_000 988
_exptl_crystal_size_max 0.29
_exptl_crystal_size_mid 0.11
_exptl_crystal_size_min 0.03
_refine_diff_density_max 1.031
_refine_diff_density_min -1.197
_refine_diff_density_rms 0.158
_refine_ls_abs_structure_details
;
 Flack x determined using 3638 quotients [(I+)-(I-)]/[(I+)+(I-)]
 (Parsons, Flack and Wagner, Acta Cryst. B69 (2013) 249-259).
;
_refine_ls_abs_structure_Flack 0.016(12)
_refine_ls_extinction_method none
_refine_ls_goodness_of_fit_ref 1.032
_refine_ls_hydrogen_treatment constr
_refine_ls_matrix_type full
_refine_ls_number_parameters 476
_refine_ls_number_reflns 10633
_refine_ls_number_restraints 1
_refine_ls_restrained_S_all 1.032
_refine_ls_R_factor_all 0.0697
_refine_ls_R_factor_gt 0.0552
_refine_ls_shift/su_max 0.000
_refine_ls_shift/su_mean 0.000
_refine_ls_structure_factor_coef Fsqd
_refine_ls_weighting_details 'w=1/[\s^2^(Fo^2^)+(0.1092P)^2^+2.1782P] where P=(Fo^2^+2Fc^2^)/3'
_refine_ls_weighting_scheme calc
_refine_ls_wR_factor_gt 0.1542
_refine_ls_wR_factor_ref 0.1654
_reflns_Friedel_coverage 0.926
_reflns_Friedel_fraction_full 0.988
_reflns_Friedel_fraction_max 0.976
_reflns_number_gt 8879
_reflns_number_total 10633
_reflns_threshold_expression 'I > 2\s(I)'
_cod_data_source_file d0ce01589j2.cif
_cod_data_source_block 5
_cod_depositor_comments 'Adding full bibliography for 7241541--7241550.cif.'
_cod_database_code 7241544
_shelx_shelxl_version_number 2018/3
_shelx_space_group_comment
;
The symmetry employed for this shelxl refinement is uniquely defined
by the following loop, which should always be used as a source of
symmetry information in preference to the above space-group names.
They are only intended as comments.
;
_shelx_estimated_absorpt_t_max 0.941
_shelx_estimated_absorpt_t_min 0.589
_olex2_refinement_description
;
1. Twinned data refinement
 Scales: 0.778(5)
 0.222(5)
2. Fixed Uiso
 At 1.2 times of:
  All C(H) groups
 At 1.5 times of:
  All C(H,H,H) groups
3.a Aromatic/amide H refined with riding coordinates:
 C3(H3), C4(H4), C5(H5), C6(H6), C11(H11), C12(H12), C13(H13), C14(H14),
 C19(H19), C20(H20), C21(H21), C22(H22), C27(H27), C28(H28), C29(H29), C30(H30)
3.b Idealised Me refined as rotating group:
 C8(H8A,H8B,H8C), C16(H16A,H16B,H16C), C24(H24A,H24B,H24C), C32(H32A,H32B,
 H32C), C34(H34A,H34B,H34C), C36(H36A,H36B,H36C)
;
_olex2_submission_special_instructions 'No special instructions were received'

loop_
_space_group_symop_operation_xyz
'x, y, z'
'-x, y+1/2, -z'

loop_
_atom_site_label
_atom_site_type_symbol
_atom_site_fract_x
_atom_site_fract_y
_atom_site_fract_z
_atom_site_U_iso_or_equiv
_atom_site_adp_type
_atom_site_occupancy
_atom_site_site_symmetry_order
_atom_site_calc_flag
_atom_site_refinement_flags_posn
_atom_site_refinement_flags_adp
_atom_site_refinement_flags_occupancy
_atom_site_disorder_assembly
_atom_site_disorder_group
Cu1 Cu 0.17673(11) 0.58321(6) -0.17927(7) 0.0244(2) Uani 1 1 d . . . . .
Cu2 Cu 0.27361(13) 0.72633(7) -0.26127(9) 0.0321(3) Uani 1 1 d . . . . .
Cu3 Cu 0.87602(12) 0.36836(6) 0.22719(7) 0.0257(2) Uani 1 1 d . . . . .
Cl1 Cl 0.0580(2) 0.72543(12) -0.18053(15) 0.0234(3) Uani 1 1 d . . . . .
Cl2 Cl 0.3708(2) 0.60298(12) -0.27534(14) 0.0241(4) Uani 1 1 d . . . . .
Cl3 Cl 0.3426(2) 0.84948(12) -0.30399(15) 0.0260(4) Uani 1 1 d . . . . .
S1 S 0.2243(2) 0.54489(12) -0.01977(14) 0.0236(4) Uani 1 1 d . . . . .
S2 S 0.8123(2) 0.39886(11) 0.06217(14) 0.0241(4) Uani 1 1 d . . . . .
S3 S 1.0873(2) 0.41569(12) 0.32358(15) 0.0247(4) Uani 1 1 d . . . . .
S4 S 0.9629(2) 0.54654(12) 0.71167(14) 0.0222(4) Uani 1 1 d . . . . .
N1 N 0.4625(7) 0.5428(4) 0.1247(5) 0.0199(12) Uani 1 1 d . . . . .
N2 N 0.6757(7) 0.5217(4) -0.0383(5) 0.0194(12) Uani 1 1 d . . . . .
N3 N 1.2032(7) 0.4253(4) 0.5142(5) 0.0206(12) Uani 1 1 d . . . . .
N4 N 0.8910(7) 0.4324(4) 0.5782(5) 0.0196(12) Uani 1 1 d . . . . .
C1 C 0.4026(9) 0.5713(4) 0.0348(5) 0.0199(14) Uani 1 1 d . . . . .
C2 C 0.4958(9) 0.6292(5) -0.0140(5) 0.0203(14) Uani 1 1 d . . . . .
C3 C 0.4488(9) 0.7087(4) -0.0266(6) 0.0218(14) Uani 1 1 d . . . . .
H3 H 0.356650 0.725698 -0.005495 0.026 Uiso 1 1 calc R . . . .
C4 C 0.5364(9) 0.7627(5) -0.0696(6) 0.0216(14) Uani 1 1 d . . . . .
H4 H 0.504888 0.816980 -0.077247 0.026 Uiso 1 1 calc R . . . .
C5 C 0.6701(9) 0.7382(5) -0.1017(6) 0.0240(15) Uani 1 1 d . . . . .
H5 H 0.730550 0.775528 -0.130899 0.029 Uiso 1 1 calc R . . . .
C6 C 0.7149(9) 0.6588(5) -0.0908(6) 0.0223(14) Uani 1 1 d . . . . .
H6 H 0.805367 0.641366 -0.113663 0.027 Uiso 1 1 calc R . . . .
C7 C 0.6285(9) 0.6050(5) -0.0468(5) 0.0199(14) Uani 1 1 d . . . . .
C8 C 0.6623(10) 0.4758(5) -0.1304(6) 0.0273(17) Uani 1 1 d . . . . .
H8A H 0.595090 0.504224 -0.183443 0.041 Uiso 1 1 calc GR . . . .
H8B H 0.618606 0.423045 -0.120502 0.041 Uiso 1 1 calc GR . . . .
H8C H 0.764031 0.469200 -0.149056 0.041 Uiso 1 1 calc GR . . . .
C9 C 0.7387(8) 0.4920(5) 0.0491(6) 0.0200(14) Uani 1 1 d . . . . .
C10 C 0.7464(8) 0.5441(4) 0.1384(5) 0.0187(13) Uani 1 1 d . . . . .
C11 C 0.8895(9) 0.5675(5) 0.1891(6) 0.0253(16) Uani 1 1 d . . . . .
H11 H 0.979802 0.551852 0.164695 0.030 Uiso 1 1 calc R . . . .
C12 C 0.9015(10) 0.6134(5) 0.2745(6) 0.0256(16) Uani 1 1 d . . . . .
H12 H 0.999468 0.629585 0.308149 0.031 Uiso 1 1 calc R . . . .
C13 C 0.7707(11) 0.6356(5) 0.3106(6) 0.0297(18) Uani 1 1 d . . . . .
H13 H 0.779298 0.667331 0.369058 0.036 Uiso 1 1 calc R . . . .
C14 C 0.6254(9) 0.6121(5) 0.2623(6) 0.0248(16) Uani 1 1 d . . . . .
H14 H 0.535769 0.624925 0.289138 0.030 Uiso 1 1 calc R . . . .
C15 C 0.6158(8) 0.5691(4) 0.1733(5) 0.0197(14) Uani 1 1 d . . . . .
C16 C 0.3766(10) 0.4910(5) 0.1819(6) 0.0253(16) Uani 1 1 d . . . . .
H16A H 0.307233 0.523524 0.214657 0.038 Uiso 1 1 calc GR . . . .
H16B H 0.448102 0.462145 0.232197 0.038 Uiso 1 1 calc GR . . . .
H16C H 0.316628 0.452503 0.137106 0.038 Uiso 1 1 calc GR . . . .
C17 C 1.0980(8) 0.3912(4) 0.4447(6) 0.0199(14) Uani 1 1 d . . . . .
C18 C 0.9969(9) 0.3302(4) 0.4782(5) 0.0196(14) Uani 1 1 d . . . . .
C19 C 0.9944(9) 0.2511(4) 0.4438(6) 0.0214(14) Uani 1 1 d . . . . .
H19 H 1.059203 0.235816 0.397821 0.026 Uiso 1 1 calc R . . . .
C20 C 0.8988(9) 0.1952(5) 0.4761(6) 0.0232(15) Uani 1 1 d . . . . .
H20 H 0.897896 0.141791 0.452135 0.028 Uiso 1 1 calc R . . . .
C21 C 0.8042(9) 0.2165(5) 0.5431(6) 0.0240(15) Uani 1 1 d . . . . .
H21 H 0.739346 0.177529 0.565490 0.029 Uiso 1 1 calc R . . . .
C22 C 0.8037(9) 0.2944(5) 0.5777(6) 0.0227(15) Uani 1 1 d . . . . .
H22 H 0.737988 0.309096 0.623320 0.027 Uiso 1 1 calc R . . . .
C23 C 0.8990(8) 0.3504(4) 0.5455(6) 0.0202(14) Uani 1 1 d . . . . .
C24 C 0.7513(10) 0.4775(6) 0.5379(7) 0.0294(18) Uani 1 1 d . . . . .
H24A H 0.704780 0.454312 0.473944 0.044 Uiso 1 1 calc GR . . . .
H24B H 0.778059 0.533513 0.528202 0.044 Uiso 1 1 calc GR . . . .
H24C H 0.678204 0.474609 0.584637 0.044 Uiso 1 1 calc GR . . . .
C25 C 0.9927(9) 0.4607(4) 0.6540(6) 0.0205(14) Uani 1 1 d . . . . .
C26 C 1.1349(9) 0.4130(4) 0.6835(6) 0.0204(14) Uani 1 1 d . . . . .
C27 C 1.1759(11) 0.3866(5) 0.7801(6) 0.0292(17) Uani 1 1 d . . . . .
H27 H 1.112151 0.399616 0.827595 0.035 Uiso 1 1 calc R . . . .
C28 C 1.3064(11) 0.3418(5) 0.8099(7) 0.0327(19) Uani 1 1 d . . . . .
H28 H 1.330528 0.323261 0.876527 0.039 Uiso 1 1 calc R . . . .
C29 C 1.4019(10) 0.3243(6) 0.7421(7) 0.033(2) Uani 1 1 d . . . . .
H29 H 1.492366 0.293768 0.762239 0.040 Uiso 1 1 calc R . . . .
C30 C 1.3662(9) 0.3510(5) 0.6444(7) 0.0271(17) Uani 1 1 d . . . . .
H30 H 1.431853 0.339138 0.597597 0.033 Uiso 1 1 calc R . . . .
C31 C 1.2325(9) 0.3956(5) 0.6160(6) 0.0243(16) Uani 1 1 d . . . . .
C32 C 1.3088(9) 0.4869(5) 0.4886(6) 0.0254(16) Uani 1 1 d . . . . .
H32A H 1.383610 0.462264 0.452108 0.038 Uiso 1 1 calc GR . . . .
H32B H 1.362714 0.511691 0.549590 0.038 Uiso 1 1 calc GR . . . .
H32C H 1.250510 0.527827 0.446836 0.038 Uiso 1 1 calc GR . . . .
N5 N 0.7359(10) 0.2025(7) 0.7910(7) 0.048(2) Uani 1 1 d . . . . .
C33 C 0.8427(11) 0.2177(6) 0.8471(7) 0.0341(19) Uani 1 1 d . . . . .
C34 C 0.9731(12) 0.2385(6) 0.9209(7) 0.038(2) Uani 1 1 d . . . . .
H34A H 1.067833 0.227154 0.894797 0.056 Uiso 1 1 calc GR . . . .
H34B H 0.971188 0.206899 0.981257 0.056 Uiso 1 1 calc GR . . . .
H34C H 0.968870 0.295566 0.936688 0.056 Uiso 1 1 calc GR . . . .
N6 N 0.4458(13) 0.1523(10) 0.5172(8) 0.070(4) Uani 1 1 d . . . . .
C35 C 0.4021(11) 0.1854(7) 0.4439(8) 0.038(2) Uani 1 1 d . . . . .
C36 C 0.3511(12) 0.2226(7) 0.3485(9) 0.042(2) Uani 1 1 d . . . . .
H36A H 0.431504 0.217785 0.307179 0.063 Uiso 1 1 calc GR . . . .
H36B H 0.329311 0.279265 0.358250 0.063 Uiso 1 1 calc GR . . . .
H36C H 0.257719 0.195885 0.315463 0.063 Uiso 1 1 calc GR . . . .

loop_
_atom_site_aniso_label
_atom_site_aniso_U_11
_atom_site_aniso_U_22
_atom_site_aniso_U_33
_atom_site_aniso_U_23
_atom_site_aniso_U_13
_atom_site_aniso_U_12
Cu1 0.0258(5) 0.0236(5) 0.0220(4) -0.0003(4) -0.0015(4) -0.0045(4)
Cu2 0.0330(6) 0.0237(5) 0.0393(6) 0.0005(4) 0.0052(5) -0.0005(4)
Cu3 0.0287(5) 0.0219(5) 0.0239(5) 0.0039(4) -0.0031(4) -0.0019(4)
Cl1 0.0259(8) 0.0170(7) 0.0273(9) -0.0007(6) 0.0041(7) -0.0010(7)
Cl2 0.0231(8) 0.0236(9) 0.0245(8) 0.0009(7) 0.0009(7) 0.0005(7)
Cl3 0.0260(9) 0.0220(9) 0.0275(9) 0.0012(7) -0.0028(7) -0.0017(7)
S1 0.0201(8) 0.0265(9) 0.0227(8) 0.0017(7) -0.0005(7) -0.0053(7)
S2 0.0322(10) 0.0161(8) 0.0223(8) 0.0010(7) -0.0006(7) 0.0056(7)
S3 0.0261(9) 0.0224(9) 0.0241(9) 0.0044(7) -0.0001(7) -0.0043(7)
S4 0.0203(8) 0.0192(8) 0.0257(8) -0.0047(7) -0.0005(7) -0.0003(7)
N1 0.022(3) 0.017(3) 0.020(3) 0.002(2) 0.000(2) -0.001(2)
N2 0.019(3) 0.018(3) 0.020(3) 0.000(2) 0.001(2) 0.002(2)
N3 0.019(3) 0.022(3) 0.021(3) 0.001(2) 0.004(2) -0.001(2)
N4 0.016(3) 0.017(3) 0.025(3) -0.001(2) 0.000(2) 0.002(2)
C1 0.024(3) 0.018(3) 0.017(3) -0.002(3) 0.000(3) 0.001(3)
C2 0.022(3) 0.021(3) 0.016(3) 0.000(3) -0.002(3) -0.004(3)
C3 0.027(4) 0.017(3) 0.020(3) 0.000(3) 0.001(3) 0.001(3)
C4 0.023(3) 0.017(3) 0.022(3) 0.000(3) -0.003(3) -0.003(3)
C5 0.027(4) 0.021(4) 0.023(4) 0.001(3) 0.001(3) -0.008(3)
C6 0.019(3) 0.025(4) 0.022(3) 0.005(3) 0.001(3) 0.001(3)
C7 0.021(3) 0.018(3) 0.019(3) 0.002(3) -0.005(3) 0.002(3)
C8 0.031(4) 0.029(4) 0.021(4) -0.007(3) 0.000(3) 0.003(3)
C9 0.019(3) 0.019(3) 0.022(3) 0.002(3) 0.002(3) -0.002(3)
C10 0.023(3) 0.012(3) 0.020(3) 0.002(3) 0.000(3) 0.000(3)
C11 0.025(4) 0.024(4) 0.024(4) 0.001(3) -0.005(3) -0.003(3)
C12 0.027(4) 0.022(3) 0.024(4) 0.000(3) -0.005(3) -0.001(3)
C13 0.038(5) 0.024(4) 0.024(4) -0.004(3) -0.005(3) -0.004(3)
C14 0.021(3) 0.035(4) 0.019(3) -0.005(3) 0.004(3) 0.003(3)
C15 0.022(3) 0.020(3) 0.015(3) 0.001(3) -0.002(3) 0.000(3)
C16 0.025(4) 0.027(4) 0.023(4) 0.007(3) 0.003(3) -0.003(3)
C17 0.016(3) 0.011(3) 0.030(4) 0.003(3) -0.002(3) 0.001(2)
C18 0.021(3) 0.018(3) 0.016(3) 0.002(3) -0.006(3) 0.000(3)
C19 0.022(3) 0.016(3) 0.025(3) 0.000(3) -0.003(3) -0.001(3)
C20 0.025(4) 0.018(3) 0.024(3) 0.000(3) -0.002(3) -0.003(3)
C21 0.022(3) 0.019(4) 0.029(4) 0.003(3) -0.004(3) -0.006(3)
C22 0.022(3) 0.023(4) 0.022(3) 0.002(3) 0.001(3) -0.004(3)
C23 0.018(3) 0.018(3) 0.023(3) 0.000(3) -0.004(3) -0.002(3)
C24 0.022(4) 0.030(4) 0.033(4) -0.002(3) -0.008(3) 0.010(3)
C25 0.022(3) 0.017(3) 0.022(3) 0.006(3) 0.002(3) -0.001(3)
C26 0.023(3) 0.012(3) 0.024(3) 0.000(3) -0.002(3) -0.001(3)
C27 0.035(4) 0.019(4) 0.030(4) 0.000(3) -0.005(3) 0.000(3)
C28 0.038(5) 0.022(4) 0.033(4) 0.008(3) -0.010(4) -0.003(3)
C29 0.023(4) 0.028(4) 0.043(5) 0.002(4) -0.013(4) 0.003(3)
C30 0.019(3) 0.021(4) 0.037(4) -0.006(3) -0.006(3) 0.001(3)
C31 0.027(4) 0.013(3) 0.028(4) -0.005(3) -0.009(3) -0.002(3)
C32 0.022(3) 0.026(4) 0.030(4) -0.002(3) 0.008(3) -0.006(3)
N5 0.029(4) 0.068(7) 0.047(5) 0.019(5) 0.003(4) 0.006(4)
C33 0.038(5) 0.031(4) 0.036(5) 0.010(4) 0.013(4) 0.008(4)
C34 0.047(6) 0.034(5) 0.032(5) 0.001(4) 0.010(4) 0.005(4)
N6 0.044(5) 0.123(12) 0.041(5) 0.015(7) 0.005(5) -0.017(7)
C35 0.024(4) 0.052(6) 0.040(5) -0.013(5) 0.011(4) -0.007(4)
C36 0.032(5) 0.041(5) 0.056(6) 0.009(5) 0.017(4) 0.007(4)

loop_
_atom_type_symbol
_atom_type_description
_atom_type_scat_dispersion_real
_atom_type_scat_dispersion_imag
_atom_type_scat_source
C C 0.0033 0.0016 'International Tables Vol C Tables 4.2.6.8 and 6.1.1.4'
H H 0.0000 0.0000 'International Tables Vol C Tables 4.2.6.8 and 6.1.1.4'
Cl Cl 0.1484 0.1585 'International Tables Vol C Tables 4.2.6.8 and 6.1.1.4'
Cu Cu 0.3201 1.2651 'International Tables Vol C Tables 4.2.6.8 and 6.1.1.4'
N N 0.0061 0.0033 'International Tables Vol C Tables 4.2.6.8 and 6.1.1.4'
S S 0.1246 0.1234 'International Tables Vol C Tables 4.2.6.8 and 6.1.1.4'

loop_
_geom_angle_atom_site_label_1
_geom_angle_atom_site_label_2
_geom_angle_atom_site_label_3
_geom_angle
_geom_angle_site_symmetry_1
_geom_angle_site_symmetry_3
_geom_angle_publ_flag
Cl1 Cu1 Cu2 51.11(5) . . ?
Cl2 Cu1 Cu2 50.56(6) . . ?
Cl2 Cu1 Cl1 101.48(7) . . ?
S1 Cu1 Cu2 127.16(7) . . ?
S1 Cu1 Cl1 106.24(8) . . ?
S1 Cu1 Cl2 122.96(8) . . ?
S1 Cu1 S4 123.91(8) . 1_454 ?
S4 Cu1 Cu2 103.94(7) 1_454 . ?
S4 Cu1 Cl1 87.20(7) 1_454 . ?
S4 Cu1 Cl2 106.07(8) 1_454 . ?
Cu3 Cu2 Cu1 118.07(5) 2_655 . ?
Cl1 Cu2 Cu1 59.29(6) . . ?
Cl1 Cu2 Cu3 59.05(6) . 2_655 ?
Cl2 Cu2 Cu1 53.47(6) . . ?
Cl2 Cu2 Cu3 171.54(8) . 2_655 ?
Cl2 Cu2 Cl1 112.54(8) . . ?
Cl3 Cu2 Cu1 170.79(8) . . ?
Cl3 Cu2 Cu3 54.63(6) . 2_655 ?
Cl3 Cu2 Cl1 113.67(8) . . ?
Cl3 Cu2 Cl2 133.76(9) . . ?
Cl1 Cu3 Cu2 51.86(5) 2_645 2_645 ?
Cl3 Cu3 Cu2 50.91(6) 2_645 2_645 ?
Cl3 Cu3 Cl1 102.77(7) 2_645 2_645 ?
S2 Cu3 Cu2 107.83(7) . 2_645 ?
S2 Cu3 Cl1 89.61(7) . 2_645 ?
S2 Cu3 Cl3 112.21(8) . 2_645 ?
S3 Cu3 Cu2 125.00(7) . 2_645 ?
S3 Cu3 Cl1 105.81(8) . 2_645 ?
S3 Cu3 Cl3 116.73(8) . 2_645 ?
S3 Cu3 S2 123.02(9) . . ?
Cu2 Cl1 Cu1 69.60(6) . . ?
Cu2 Cl1 Cu3 69.10(6) . 2_655 ?
Cu3 Cl1 Cu1 138.27(8) 2_655 . ?
Cu2 Cl2 Cu1 75.97(7) . . ?
Cu2 Cl3 Cu3 74.46(7) . 2_655 ?
C1 S1 Cu1 111.5(3) . . ?
C9 S2 Cu3 109.8(3) . . ?
C17 S3 Cu3 113.3(3) . . ?
C25 S4 Cu1 110.9(3) . 1_656 ?
C1 N1 C15 120.1(6) . . ?
C1 N1 C16 122.4(6) . . ?
C16 N1 C15 117.3(6) . . ?
C7 N2 C8 116.9(6) . . ?
C9 N2 C7 120.3(6) . . ?
C9 N2 C8 122.6(7) . . ?
C17 N3 C31 121.5(6) . . ?
C17 N3 C32 121.6(7) . . ?
C31 N3 C32 116.4(6) . . ?
C23 N4 C24 116.7(6) . . ?
C25 N4 C23 120.8(6) . . ?
C25 N4 C24 121.4(7) . . ?
N1 C1 S1 120.7(6) . . ?
N1 C1 C2 118.2(7) . . ?
C2 C1 S1 121.0(5) . . ?
C3 C2 C1 119.8(7) . . ?
C7 C2 C1 120.8(7) . . ?
C7 C2 C3 119.4(7) . . ?
C2 C3 H3 120.0 . . ?
C4 C3 C2 119.9(8) . . ?
C4 C3 H3 120.0 . . ?
C3 C4 H4 119.8 . . ?
C3 C4 C5 120.5(7) . . ?
C5 C4 H4 119.8 . . ?
C4 C5 H5 120.3 . . ?
C6 C5 C4 119.4(7) . . ?
C6 C5 H5 120.3 . . ?
C5 C6 H6 119.9 . . ?
C7 C6 C5 120.2(7) . . ?
C7 C6 H6 119.9 . . ?
C2 C7 N2 120.1(7) . . ?
C6 C7 N2 119.2(7) . . ?
C6 C7 C2 120.6(7) . . ?
N2 C8 H8A 109.5 . . ?
N2 C8 H8B 109.5 . . ?
N2 C8 H8C 109.5 . . ?
H8A C8 H8B 109.5 . . ?
H8A C8 H8C 109.5 . . ?
H8B C8 H8C 109.5 . . ?
N2 C9 S2 122.6(6) . . ?
N2 C9 C10 118.1(7) . . ?
C10 C9 S2 119.2(5) . . ?
C11 C10 C9 119.1(7) . . ?
C15 C10 C9 122.0(6) . . ?
C15 C10 C11 119.0(7) . . ?
C10 C11 H11 119.6 . . ?
C12 C11 C10 120.8(8) . . ?
C12 C11 H11 119.6 . . ?
C11 C12 H12 120.1 . . ?
C13 C12 C11 119.7(8) . . ?
C13 C12 H12 120.1 . . ?
C12 C13 H13 119.5 . . ?
C12 C13 C14 121.0(8) . . ?
C14 C13 H13 119.5 . . ?
C13 C14 H14 120.9 . . ?
C13 C14 C15 118.2(7) . . ?
C15 C14 H14 120.9 . . ?
C10 C15 N1 120.8(6) . . ?
C10 C15 C14 121.2(7) . . ?
C14 C15 N1 117.6(7) . . ?
N1 C16 H16A 109.5 . . ?
N1 C16 H16B 109.5 . . ?
N1 C16 H16C 109.5 . . ?
H16A C16 H16B 109.5 . . ?
H16A C16 H16C 109.5 . . ?
H16B C16 H16C 109.5 . . ?
N3 C17 S3 120.6(6) . . ?
N3 C17 C18 117.4(7) . . ?
C18 C17 S3 122.0(5) . . ?
C19 C18 C17 121.7(7) . . ?
C23 C18 C17 120.4(7) . . ?
C23 C18 C19 117.9(7) . . ?
C18 C19 H19 119.7 . . ?
C20 C19 C18 120.6(8) . . ?
C20 C19 H19 119.7 . . ?
C19 C20 H20 119.8 . . ?
C19 C20 C21 120.4(8) . . ?
C21 C20 H20 119.8 . . ?
C20 C21 H21 119.9 . . ?
C20 C21 C22 120.2(7) . . ?
C22 C21 H21 119.9 . . ?
C21 C22 H22 120.2 . . ?
C23 C22 C21 119.6(8) . . ?
C23 C22 H22 120.2 . . ?
C18 C23 N4 119.8(7) . . ?
C22 C23 N4 118.8(7) . . ?
C22 C23 C18 121.3(7) . . ?
N4 C24 H24A 109.5 . . ?
N4 C24 H24B 109.5 . . ?
N4 C24 H24C 109.5 . . ?
H24A C24 H24B 109.5 . . ?
H24A C24 H24C 109.5 . . ?
H24B C24 H24C 109.5 . . ?
N4 C25 S4 121.8(6) . . ?
N4 C25 C26 116.7(7) . . ?
C26 C25 S4 121.5(6) . . ?
C27 C26 C25 120.5(8) . . ?
C27 C26 C31 118.0(7) . . ?
C31 C26 C25 121.5(7) . . ?
C26 C27 H27 119.0 . . ?
C28 C27 C26 122.0(9) . . ?
C28 C27 H27 119.0 . . ?
C27 C28 H28 120.3 . . ?
C27 C28 C29 119.4(8) . . ?
C29 C28 H28 120.3 . . ?
C28 C29 H29 119.8 . . ?
C28 C29 C30 120.3(8) . . ?
C30 C29 H29 119.8 . . ?
C29 C30 H30 120.5 . . ?
C29 C30 C31 119.0(9) . . ?
C31 C30 H30 120.5 . . ?
C26 C31 N3 121.7(7) . . ?
C26 C31 C30 121.2(8) . . ?
C30 C31 N3 117.1(8) . . ?
N3 C32 H32A 109.5 . . ?
N3 C32 H32B 109.5 . . ?
N3 C32 H32C 109.5 . . ?
H32A C32 H32B 109.5 . . ?
H32A C32 H32C 109.5 . . ?
H32B C32 H32C 109.5 . . ?
N5 C33 C34 177.4(11) . . ?
C33 C34 H34A 109.5 . . ?
C33 C34 H34B 109.5 . . ?
C33 C34 H34C 109.5 . . ?
H34A C34 H34B 109.5 . . ?
H34A C34 H34C 109.5 . . ?
H34B C34 H34C 109.5 . . ?
N6 C35 C36 176.2(13) . . ?
C35 C36 H36A 109.5 . . ?
C35 C36 H36B 109.5 . . ?
C35 C36 H36C 109.5 . . ?
H36A C36 H36B 109.5 . . ?
H36A C36 H36C 109.5 . . ?
H36B C36 H36C 109.5 . . ?

loop_
_geom_bond_atom_site_label_1
_geom_bond_atom_site_label_2
_geom_bond_distance
_geom_bond_site_symmetry_2
_geom_bond_publ_flag
Cu1 Cu2 2.8312(15) . ?
Cu1 Cl1 2.597(2) . ?
Cu1 Cl2 2.345(2) . ?
Cu1 S1 2.238(2) . ?
Cu1 S4 2.288(2) 1_454 ?
Cu2 Cu3 2.7927(15) 2_655 ?
Cu2 Cl1 2.351(2) . ?
Cu2 Cl2 2.254(2) . ?
Cu2 Cl3 2.250(2) . ?
Cu3 Cl1 2.564(2) 2_645 ?
Cu3 Cl3 2.364(2) 2_645 ?
Cu3 S2 2.284(2) . ?
Cu3 S3 2.243(2) . ?
S1 C1 1.687(8) . ?
S2 C9 1.685(8) . ?
S3 C17 1.688(8) . ?
S4 C25 1.677(8) . ?
N1 C1 1.339(9) . ?
N1 C15 1.474(9) . ?
N1 C16 1.458(10) . ?
N2 C7 1.452(10) . ?
N2 C8 1.460(10) . ?
N2 C9 1.325(10) . ?
N3 C17 1.341(10) . ?
N3 C31 1.456(10) . ?
N3 C32 1.470(10) . ?
N4 C23 1.446(9) . ?
N4 C24 1.474(9) . ?
N4 C25 1.339(10) . ?
C1 C2 1.496(11) . ?
C2 C3 1.394(10) . ?
C2 C7 1.383(11) . ?
C3 H3 0.9500 . ?
C3 C4 1.380(11) . ?
C4 H4 0.9500 . ?
C4 C5 1.387(12) . ?
C5 H5 0.9500 . ?
C5 C6 1.386(11) . ?
C6 H6 0.9500 . ?
C6 C7 1.377(11) . ?
C8 H8A 0.9800 . ?
C8 H8B 0.9800 . ?
C8 H8C 0.9800 . ?
C9 C10 1.488(10) . ?
C10 C11 1.394(10) . ?
C10 C15 1.383(11) . ?
C11 H11 0.9500 . ?
C11 C12 1.383(11) . ?
C12 H12 0.9500 . ?
C12 C13 1.379(13) . ?
C13 H13 0.9500 . ?
C13 C14 1.399(11) . ?
C14 H14 0.9500 . ?
C14 C15 1.400(10) . ?
C16 H16A 0.9800 . ?
C16 H16B 0.9800 . ?
C16 H16C 0.9800 . ?
C17 C18 1.476(10) . ?
C18 C19 1.403(10) . ?
C18 C23 1.400(11) . ?
C19 H19 0.9500 . ?
C19 C20 1.379(11) . ?
C20 H20 0.9500 . ?
C20 C21 1.381(12) . ?
C21 H21 0.9500 . ?
C21 C22 1.385(11) . ?
C22 H22 0.9500 . ?
C22 C23 1.379(10) . ?
C24 H24A 0.9800 . ?
C24 H24B 0.9800 . ?
C24 H24C 0.9800 . ?
C25 C26 1.487(10) . ?
C26 C27 1.380(11) . ?
C26 C31 1.390(12) . ?
C27 H27 0.9500 . ?
C27 C28 1.379(13) . ?
C28 H28 0.9500 . ?
C28 C29 1.381(15) . ?
C29 H29 0.9500 . ?
C29 C30 1.391(13) . ?
C30 H30 0.9500 . ?
C30 C31 1.397(11) . ?
C32 H32A 0.9800 . ?
C32 H32B 0.9800 . ?
C32 H32C 0.9800 . ?
N5 C33 1.141(14) . ?
C33 C34 1.442(15) . ?
C34 H34A 0.9800 . ?
C34 H34B 0.9800 . ?
C34 H34C 0.9800 . ?
N6 C35 1.152(16) . ?
C35 C36 1.444(16) . ?
C36 H36A 0.9800 . ?
C36 H36B 0.9800 . ?
C36 H36C 0.9800 . ?

loop_
_geom_torsion_atom_site_label_1
_geom_torsion_atom_site_label_2
_geom_torsion_atom_site_label_3
_geom_torsion_atom_site_label_4
_geom_torsion
_geom_torsion_site_symmetry_1
_geom_torsion_site_symmetry_2
_geom_torsion_site_symmetry_3
_geom_torsion_site_symmetry_4
_geom_torsion_publ_flag
Cu1 S1 C1 N1 -169.0(5) . . . . ?
Cu1 S1 C1 C2 13.1(7) . . . . ?
Cu1 S4 C25 N4 -171.8(6) 1_656 . . . ?
Cu1 S4 C25 C26 7.2(7) 1_656 . . . ?
Cu3 S2 C9 N2 -171.9(6) . . . . ?
Cu3 S2 C9 C10 9.1(7) . . . . ?
Cu3 S3 C17 N3 -169.1(5) . . . . ?
Cu3 S3 C17 C18 12.8(7) . . . . ?
S1 C1 C2 C3 66.4(9) . . . . ?
S1 C1 C2 C7 -113.8(7) . . . . ?
S2 C9 C10 C11 64.2(9) . . . . ?
S2 C9 C10 C15 -115.1(7) . . . . ?
S3 C17 C18 C19 59.0(9) . . . . ?
S3 C17 C18 C23 -120.5(7) . . . . ?
S4 C25 C26 C27 56.8(10) . . . . ?
S4 C25 C26 C31 -121.4(7) . . . . ?
N1 C1 C2 C3 -111.5(8) . . . . ?
N1 C1 C2 C7 68.2(10) . . . . ?
N2 C9 C10 C11 -114.9(8) . . . . ?
N2 C9 C10 C15 65.9(10) . . . . ?
N3 C17 C18 C19 -119.0(8) . . . . ?
N3 C17 C18 C23 61.4(9) . . . . ?
N4 C25 C26 C27 -124.1(8) . . . . ?
N4 C25 C26 C31 57.7(10) . . . . ?
C1 N1 C15 C10 -71.5(9) . . . . ?
C1 N1 C15 C14 116.0(8) . . . . ?
C1 C2 C3 C4 178.5(6) . . . . ?
C1 C2 C7 N2 2.8(11) . . . . ?
C1 C2 C7 C6 -179.2(7) . . . . ?
C2 C3 C4 C5 0.8(11) . . . . ?
C3 C2 C7 N2 -177.4(6) . . . . ?
C3 C2 C7 C6 0.6(11) . . . . ?
C3 C4 C5 C6 0.4(11) . . . . ?
C4 C5 C6 C7 -1.1(12) . . . . ?
C5 C6 C7 N2 178.6(7) . . . . ?
C5 C6 C7 C2 0.6(11) . . . . ?
C7 N2 C9 S2 -173.6(6) . . . . ?
C7 N2 C9 C10 5.4(10) . . . . ?
C7 C2 C3 C4 -1.3(11) . . . . ?
C8 N2 C7 C2 109.0(8) . . . . ?
C8 N2 C7 C6 -69.0(9) . . . . ?
C8 N2 C9 S2 1.1(11) . . . . ?
C8 N2 C9 C10 -179.9(7) . . . . ?
C9 N2 C7 C2 -76.1(9) . . . . ?
C9 N2 C7 C6 106.0(9) . . . . ?
C9 C10 C11 C12 -177.6(7) . . . . ?
C9 C10 C15 N1 2.0(11) . . . . ?
C9 C10 C15 C14 174.3(7) . . . . ?
C10 C11 C12 C13 0.6(12) . . . . ?
C11 C10 C15 N1 -177.3(7) . . . . ?
C11 C10 C15 C14 -5.0(11) . . . . ?
C11 C12 C13 C14 0.3(13) . . . . ?
C12 C13 C14 C15 -3.4(13) . . . . ?
C13 C14 C15 N1 178.3(7) . . . . ?
C13 C14 C15 C10 5.8(12) . . . . ?
C15 N1 C1 S1 -177.4(5) . . . . ?
C15 N1 C1 C2 0.6(10) . . . . ?
C15 C10 C11 C12 1.7(11) . . . . ?
C16 N1 C1 S1 -2.8(10) . . . . ?
C16 N1 C1 C2 175.2(7) . . . . ?
C16 N1 C15 C10 113.6(8) . . . . ?
C16 N1 C15 C14 -58.9(10) . . . . ?
C17 N3 C31 C26 -77.9(10) . . . . ?
C17 N3 C31 C30 104.3(9) . . . . ?
C17 C18 C19 C20 -179.9(7) . . . . ?
C17 C18 C23 N4 3.3(10) . . . . ?
C17 C18 C23 C22 -180.0(7) . . . . ?
C18 C19 C20 C21 -0.1(11) . . . . ?
C19 C18 C23 N4 -176.3(6) . . . . ?
C19 C18 C23 C22 0.5(10) . . . . ?
C19 C20 C21 C22 0.6(11) . . . . ?
C20 C21 C22 C23 -0.5(12) . . . . ?
C21 C22 C23 N4 176.8(7) . . . . ?
C21 C22 C23 C18 0.0(11) . . . . ?
C23 N4 C25 S4 -164.8(6) . . . . ?
C23 N4 C25 C26 16.2(11) . . . . ?
C23 C18 C19 C20 -0.4(10) . . . . ?
C24 N4 C23 C18 106.9(8) . . . . ?
C24 N4 C23 C22 -69.9(10) . . . . ?
C24 N4 C25 S4 3.5(11) . . . . ?
C24 N4 C25 C26 -175.6(7) . . . . ?
C25 N4 C23 C18 -84.3(9) . . . . ?
C25 N4 C23 C22 98.9(9) . . . . ?
C25 C26 C27 C28 179.6(8) . . . . ?
C25 C26 C31 N3 2.1(11) . . . . ?
C25 C26 C31 C30 179.8(7) . . . . ?
C26 C27 C28 C29 1.6(13) . . . . ?
C27 C26 C31 N3 -176.2(7) . . . . ?
C27 C26 C31 C30 1.5(11) . . . . ?
C27 C28 C29 C30 -0.4(13) . . . . ?
C28 C29 C30 C31 -0.2(13) . . . . ?
C29 C30 C31 N3 177.4(7) . . . . ?
C29 C30 C31 C26 -0.4(12) . . . . ?
C31 N3 C17 S3 -169.2(6) . . . . ?
C31 N3 C17 C18 8.9(11) . . . . ?
C31 C26 C27 C28 -2.1(12) . . . . ?
C32 N3 C17 S3 2.2(10) . . . . ?
C32 N3 C17 C18 -179.7(7) . . . . ?
C32 N3 C31 C26 110.2(8) . . . . ?
C32 N3 C31 C30 -67.6(9) . . . . ?

loop_
_twin_individual_id
_twin_individual_mass_fraction_refined
1 0.778(5)
2 0.222(5)
